data_4029028
loop_
_publ_author_name
'Su, Chicheung'
'Guang, Jie'
'Williard, Paul G.'

_publ_section_title
;
 Structures of Lithium N-Monosubstituted Anilides: Trisolvated Monomer to
 Tetrasolvated Dimer.
;
_journal_issue 3
_journal_name_full 'The Journal of organic chemistry'
_journal_page_first 1032
_journal_paper_doi 10.1021/jo402498z
_journal_volume 79
_journal_year 2014
_chemical_formula_sum 'C21 H36 Li N O3'
_chemical_formula_weight 357.45
_chemical_name_common jg05oct12
_space_group_crystal_system monoclinic
_space_group_IT_number 4
_space_group_name_Hall 'P 2yb'
_space_group_name_H-M_alt 'P 1 21 1'
_symmetry_space_group_name_Hall 'P 2yb'
_symmetry_space_group_name_H-M 'P 1 21 1'
_atom_sites_solution_hydrogens geom
_atom_sites_solution_primary direct
_atom_sites_solution_secondary difmap
_cell_angle_alpha 90
_cell_angle_beta 102.066(6)
_cell_angle_gamma 90
_cell_formula_units_Z 2
_cell_length_a 8.056(3)
_cell_length_b 14.504(5)
_cell_length_c 9.639(4)
_cell_measurement_reflns_used 1553
_cell_measurement_temperature 198.(2)
_cell_measurement_theta_max 22.2239
_cell_measurement_theta_min 2.1606
_cell_volume 1101.4(7)
_computing_cell_refinement 'SAINT V8.18C (Bruker AXS Inc., 2011)'
_computing_data_reduction 'SAINT V8.18C (Bruker AXS Inc., 2011)'
_computing_structure_refinement 'SHELXL-2013 (Sheldrick, 2013)'
_computing_structure_solution 'SHELXS-97 (Sheldrick, 2008)'
_diffrn_ambient_temperature 198.(2)
_diffrn_detector_area_resol_mean 10.4167
_diffrn_measured_fraction_theta_full 0.806
_diffrn_measured_fraction_theta_max 0.806
_diffrn_radiation_wavelength 0.71073
_diffrn_reflns_av_R_equivalents 0.0177
_diffrn_reflns_av_sigmaI/netI 0.0216
_diffrn_reflns_limit_h_max 8
_diffrn_reflns_limit_h_min -3
_diffrn_reflns_limit_k_max 13
_diffrn_reflns_limit_k_min -12
_diffrn_reflns_limit_l_max 10
_diffrn_reflns_limit_l_min -9
_diffrn_reflns_number 2044
_diffrn_reflns_theta_full 22.22
_diffrn_reflns_theta_max 22.22
_diffrn_reflns_theta_min 2.16
_exptl_absorpt_coefficient_mu 0.070
_exptl_absorpt_correction_type multi-scan
_exptl_absorpt_process_details 'SADABS V2008/1 (Bruker AXS Inc.)'
_exptl_crystal_colour 'clear colourless'
_exptl_crystal_density_diffrn 1.078
_exptl_crystal_density_method 'not measured'
_exptl_crystal_description chunk
_exptl_crystal_F_000 392
_exptl_crystal_size_max 0.350
_exptl_crystal_size_mid 0.340
_exptl_crystal_size_min 0.300
_refine_diff_density_max 0.325
_refine_diff_density_min -0.374
_refine_ls_abs_structure_details
;
Flack x determined using 764 quotients [(I+)-(I-)]/[(I+)+(I-)]
(Parsons and Flack (2004), Acta Cryst. A60, s61).
;
_refine_ls_abs_structure_Flack -0.1(5)
_refine_ls_extinction_method none
_refine_ls_goodness_of_fit_ref 1.005
_refine_ls_hydrogen_treatment constr
_refine_ls_matrix_type full
_refine_ls_number_parameters 237
_refine_ls_number_reflns 2022
_refine_ls_number_restraints 1
_refine_ls_restrained_S_all 1.004
_refine_ls_R_factor_all 0.0781
_refine_ls_R_factor_gt 0.0726
_refine_ls_shift/su_max 0.000
_refine_ls_shift/su_mean 0.000
_refine_ls_structure_factor_coef Fsqd
_refine_ls_weighting_details 'w=1/[\s^2^(Fo^2^)+(0.1229P)^2^+1.0387P] where P=(Fo^2^+2Fc^2^)/3'
_refine_ls_weighting_scheme calc
_refine_ls_wR_factor_gt 0.1927
_refine_ls_wR_factor_ref 0.2017
_reflns_number_gt 1895
_reflns_number_total 2022
_reflns_threshold_expression 'I > 2\s(I)'
_cod_data_source_file jo402498z_si_002.cif
_cod_data_source_block 958151
_cod_database_code 4029028

loop_
_space_group_symop_operation_xyz
'x, y, z'
'-x, y+1/2, -z'

loop_
_atom_site_type_symbol
_atom_site_label
_atom_site_fract_x
_atom_site_fract_y
_atom_site_fract_z
_atom_site_U_iso_or_equiv
_atom_site_adp_type
_atom_site_calc_flag
_atom_site_refinement_flags_adp
_atom_site_refinement_flags_posn
_atom_site_occupancy
C C1 0.7224(12) 0.3224(10) -0.1308(10) 0.084(4) Uani d . . 1
H H1A 0.8287 0.2936 -0.1423 0.126 Uiso calc U R 1
H H1B 0.7477 0.3767 -0.0696 0.126 Uiso calc U R 1
H H1C 0.6565 0.3411 -0.2239 0.126 Uiso calc U R 1
C C2 0.6213(9) 0.2546(8) -0.0644(7) 0.062(3) Uani d . . 1
H H2 0.5133 0.2847 -0.0529 0.075 Uiso calc U R 1
C C3 0.5769(13) 0.1683(10) -0.1620(9) 0.087(4) Uani d . . 1
H H3A 0.5212 0.1218 -0.1136 0.131 Uiso calc U R 1
H H3B 0.6813 0.1424 -0.183 0.131 Uiso calc U R 1
H H3C 0.5004 0.1864 -0.2507 0.131 Uiso calc U R 1
C C4 0.6968(8) 0.2754(6) 0.1869(6) 0.045(2) Uani d . . 1
C C5 0.7775(9) 0.2441(7) 0.3289(6) 0.052(2) Uani d . . 1
H H5 0.8408 0.1884 0.339 0.062 Uiso calc U R 1
C C6 0.7645(9) 0.2929(7) 0.4485(7) 0.055(2) Uani d . . 1
H H6 0.8193 0.2696 0.5386 0.066 Uiso calc U R 1
C C7 0.6757(10) 0.3738(7) 0.4426(8) 0.059(3) Uani d . . 1
H H7 0.6675 0.4065 0.5263 0.071 Uiso calc U R 1
C C8 0.5981(10) 0.4061(8) 0.3090(8) 0.064(3) Uani d . . 1
H H8 0.5372 0.4625 0.3019 0.076 Uiso calc U R 1
C C9 0.6065(8) 0.3589(7) 0.1861(7) 0.052(2) Uani d . . 1
H H9 0.5494 0.3836 0.0977 0.062 Uiso calc U R 1
C C10 1.238(2) 0.0988(18) 0.273(3) 0.29(2) Uani d . . 1
H H10A 1.3079 0.0751 0.2079 0.353 Uiso calc U R 1
H H10B 1.181 0.0455 0.3074 0.353 Uiso calc U R 1
C C11 1.3458(12) 0.1414(10) 0.3908(11) 0.086(4) Uani d . . 1
H H11A 1.4634 0.1461 0.3758 0.103 Uiso calc U R 1
H H11B 1.3468 0.1065 0.4792 0.103 Uiso calc U R 1
C C12 1.2707(12) 0.2328(11) 0.3967(10) 0.093(4) Uani d . . 1
H H12A 1.3595 0.2806 0.423 0.111 Uiso calc U R 1
H H12B 1.1949 0.2342 0.4653 0.111 Uiso calc U R 1
C C13 1.1735(13) 0.2462(11) 0.2490(13) 0.101(5) Uani d . . 1
H H13A 1.0756 0.2878 0.2474 0.122 Uiso calc U R 1
H H13B 1.2467 0.2731 0.1888 0.122 Uiso calc U R 1
C C14 0.9328(15) -0.0119(10) -0.1510(10) 0.093(4) Uani d . . 1
H H14A 0.8113 -0.025 -0.1548 0.112 Uiso calc U R 1
H H14B 1.0009 -0.0651 -0.1072 0.112 Uiso calc U R 1
C C15 0.963(2) 0.0059(19) -0.2954(14) 0.150(9) Uani d . . 1
H H15A 1.0183 -0.048 -0.3294 0.18 Uiso calc U R 1
H H15B 0.8537 0.0174 -0.3625 0.18 Uiso calc U R 1
C C16 1.069(3) 0.0845(17) -0.2860(16) 0.159(9) Uani d . . 1
H H16A 1.009 0.1359 -0.3431 0.191 Uiso calc U R 1
H H16B 1.1734 0.0701 -0.3203 0.191 Uiso calc U R 1
C C17 1.1098(17) 0.1089(12) -0.1340(13) 0.119(5) Uani d . . 1
H H17A 1.2226 0.0841 -0.0885 0.143 Uiso calc U R 1
H H17B 1.1118 0.1767 -0.1222 0.143 Uiso calc U R 1
C C18 0.885(3) -0.0738(19) 0.201(3) 0.29(2) Uani d . . 1
H H18A 0.8648 -0.1194 0.1224 0.349 Uiso calc U R 1
H H18B 1.0087 -0.0644 0.2312 0.349 Uiso calc U R 1
C C19 0.8194(16) -0.1074(13) 0.3143(13) 0.109(5) Uani d . . 1
H H19A 0.909 -0.1093 0.4019 0.131 Uiso calc U R 1
H H19B 0.7733 -0.1703 0.2937 0.131 Uiso calc U R 1
C C20 0.6869(12) -0.0445(10) 0.3303(10) 0.091(4) Uani d . . 1
H H20A 0.7257 -0.0027 0.4119 0.11 Uiso calc U R 1
H H20B 0.5852 -0.0783 0.3448 0.11 Uiso calc U R 1
C C21 0.6493(11) 0.0083(9) 0.1945(9) 0.075(3) Uani d . . 1
H H21A 0.562 -0.0234 0.1228 0.09 Uiso calc U R 1
H H21B 0.6092 0.0713 0.2095 0.09 Uiso calc U R 1
Li Li1 0.8906(15) 0.1259(11) 0.0864(11) 0.054(4) Uani d . . 1
N N1 0.7137(7) 0.2225(5) 0.0753(5) 0.0475(18) Uani d . . 1
O O1 1.1178(7) 0.1573(7) 0.2008(7) 0.093(3) Uani d . . 1
O O2 0.9837(7) 0.0701(5) -0.0722(5) 0.074(2) Uani d . . 1
O O3 0.8052(10) 0.0109(7) 0.1520(9) 0.110(3) Uani d . . 1

loop_
_atom_site_aniso_label
_atom_site_aniso_U_11
_atom_site_aniso_U_22
_atom_site_aniso_U_33
_atom_site_aniso_U_12
_atom_site_aniso_U_13
_atom_site_aniso_U_23
C1 0.091(6) 0.097(12) 0.065(5) -0.001(5) 0.017(5) 0.026(5)
C2 0.064(4) 0.075(9) 0.046(4) 0.012(4) 0.008(3) 0.001(4)
C3 0.101(6) 0.085(11) 0.063(5) 0.007(6) -0.013(4) -0.026(5)
C4 0.047(3) 0.048(8) 0.039(4) 0.004(3) 0.009(3) 0.004(3)
C5 0.059(4) 0.053(8) 0.044(4) 0.003(4) 0.010(3) 0.000(4)
C6 0.070(4) 0.059(9) 0.037(4) -0.008(5) 0.012(3) 0.001(3)
C7 0.075(5) 0.053(9) 0.052(4) -0.002(5) 0.021(4) -0.015(4)
C8 0.066(5) 0.061(9) 0.067(5) 0.006(4) 0.022(4) -0.008(4)
C9 0.055(4) 0.053(8) 0.047(4) 0.001(4) 0.008(3) 0.008(4)
C10 0.183(16) 0.23(3) 0.35(3) 0.139(18) -0.204(19) -0.21(2)
C11 0.075(6) 0.078(13) 0.101(7) 0.000(6) 0.008(5) -0.002(6)
C12 0.078(6) 0.112(14) 0.087(6) -0.022(7) 0.016(5) -0.039(7)
C13 0.081(6) 0.089(15) 0.139(10) -0.009(6) 0.033(6) 0.045(9)
C14 0.124(8) 0.079(13) 0.075(6) 0.007(7) 0.015(5) -0.029(6)
C15 0.154(13) 0.23(3) 0.067(7) 0.041(14) 0.025(7) -0.051(11)
C16 0.27(2) 0.15(2) 0.098(10) 0.085(17) 0.110(12) 0.050(11)
C17 0.141(10) 0.124(16) 0.121(9) -0.024(9) 0.094(8) -0.011(8)
C18 0.31(2) 0.19(3) 0.48(4) 0.21(2) 0.32(3) 0.27(3)
C19 0.130(10) 0.097(16) 0.106(9) 0.009(8) 0.038(7) 0.035(7)
C20 0.072(5) 0.126(14) 0.076(6) -0.011(6) 0.015(4) 0.014(6)
C21 0.083(5) 0.078(11) 0.066(5) -0.024(5) 0.020(4) -0.005(5)
Li1 0.072(7) 0.052(12) 0.041(6) 0.010(6) 0.018(5) -0.003(5)
N1 0.060(3) 0.046(6) 0.035(3) 0.009(3) 0.007(2) 0.001(3)
O1 0.074(4) 0.104(10) 0.090(4) 0.018(4) -0.007(3) -0.053(5)
O2 0.099(4) 0.072(7) 0.062(3) -0.015(3) 0.043(3) -0.029(3)
O3 0.147(6) 0.076(8) 0.139(6) 0.036(5) 0.104(5) 0.043(5)

loop_
_atom_type_symbol
_atom_type_description
_atom_type_scat_dispersion_real
_atom_type_scat_dispersion_imag
_atom_type_scat_source
C C 0.0033 0.0016 'International Tables Vol C Tables 4.2.6.8 and 6.1.1.4'
H H 0.0000 0.0000 'International Tables Vol C Tables 4.2.6.8 and 6.1.1.4'
Li Li -0.0003 0.0001 'International Tables Vol C Tables 4.2.6.8 and 6.1.1.4'
N N 0.0061 0.0033 'International Tables Vol C Tables 4.2.6.8 and 6.1.1.4'
O O 0.0106 0.0060 'International Tables Vol C Tables 4.2.6.8 and 6.1.1.4'

loop_
_geom_angle_atom_site_label_1
_geom_angle_atom_site_label_2
_geom_angle_atom_site_label_3
_geom_angle
C2 C1 H1A 109.5
C2 C1 H1B 109.5
H1A C1 H1B 109.5
C2 C1 H1C 109.5
H1A C1 H1C 109.5
H1B C1 H1C 109.5
N1 C2 C1 112.4(7)
N1 C2 C3 107.8(9)
C1 C2 C3 110.1(8)
N1 C2 H2 108.8
C1 C2 H2 108.8
C3 C2 H2 108.8
C2 C3 H3A 109.5
C2 C3 H3B 109.5
H3A C3 H3B 109.5
C2 C3 H3C 109.5
H3A C3 H3C 109.5
H3B C3 H3C 109.5
N1 C4 C9 128.4(6)
N1 C4 C5 118.1(7)
C9 C4 C5 113.6(6)
C6 C5 C4 122.0(8)
C6 C5 H5 119.0
C4 C5 H5 119.0
C7 C6 C5 122.4(7)
C7 C6 H6 118.8
C5 C6 H6 118.8
C6 C7 C8 117.2(7)
C6 C7 H7 121.4
C8 C7 H7 121.4
C9 C8 C7 122.3(9)
C9 C8 H8 118.9
C7 C8 H8 118.9
C8 C9 C4 122.5(7)
C8 C9 H9 118.7
C4 C9 H9 118.7
O1 C10 C11 112.9(15)
O1 C10 H10A 109.0
C11 C10 H10A 109.0
O1 C10 H10B 109.0
C11 C10 H10B 109.0
H10A C10 H10B 107.8
C10 C11 C12 103.7(10)
C10 C11 H11A 111.0
C12 C11 H11A 111.0
C10 C11 H11B 111.0
C12 C11 H11B 111.0
H11A C11 H11B 109.0
C11 C12 C13 102.7(10)
C11 C12 H12A 111.2
C13 C12 H12A 111.2
C11 C12 H12B 111.2
C13 C12 H12B 111.2
H12A C12 H12B 109.1
O1 C13 C12 105.3(10)
O1 C13 H13A 110.7
C12 C13 H13A 110.7
O1 C13 H13B 110.7
C12 C13 H13B 110.7
H13A C13 H13B 108.8
O2 C14 C15 105.7(13)
O2 C14 H14A 110.6
C15 C14 H14A 110.6
O2 C14 H14B 110.6
C15 C14 H14B 110.6
H14A C14 H14B 108.7
C16 C15 C14 107.1(11)
C16 C15 H15A 110.3
C14 C15 H15A 110.3
C16 C15 H15B 110.3
C14 C15 H15B 110.3
H15A C15 H15B 108.6
C15 C16 C17 105.3(11)
C15 C16 H16A 110.7
C17 C16 H16A 110.7
C15 C16 H16B 110.7
C17 C16 H16B 110.7
H16A C16 H16B 108.8
O2 C17 C16 107.1(13)
O2 C17 H17A 110.3
C16 C17 H17A 110.3
O2 C17 H17B 110.3
C16 C17 H17B 110.3
H17A C17 H17B 108.5
C19 C18 O3 110.0(12)
C19 C18 H18A 109.7
O3 C18 H18A 109.7
C19 C18 H18B 109.7
O3 C18 H18B 109.7
H18A C18 H18B 108.2
C18 C19 C20 105.9(12)
C18 C19 H19A 110.6
C20 C19 H19A 110.6
C18 C19 H19B 110.6
C20 C19 H19B 110.6
H19A C19 H19B 108.7
C19 C20 C21 104.5(8)
C19 C20 H20A 110.9
C21 C20 H20A 110.9
C19 C20 H20B 110.9
C21 C20 H20B 110.9
H20A C20 H20B 108.9
O3 C21 C20 103.9(8)
O3 C21 H21A 111.0
C20 C21 H21A 111.0
O3 C21 H21B 111.0
C20 C21 H21B 111.0
H21A C21 H21B 109.0
O3 Li1 O1 111.2(7)
O3 Li1 N1 108.8(6)
O1 Li1 N1 115.9(8)
O3 Li1 O2 96.6(7)
O1 Li1 O2 93.9(5)
N1 Li1 O2 128.4(6)
C4 N1 C2 115.6(7)
C4 N1 Li1 123.3(5)
C2 N1 Li1 119.5(5)
C10 O1 C13 104.9(10)
C10 O1 Li1 128.0(13)
C13 O1 Li1 125.9(8)
C17 O2 C14 105.2(8)
C17 O2 Li1 125.6(9)
C14 O2 Li1 129.1(7)
C21 O3 C18 104.5(10)
C21 O3 Li1 120.9(8)
C18 O3 Li1 132.7(11)

loop_
_geom_bond_atom_site_label_1
_geom_bond_atom_site_label_2
_geom_bond_distance
C1 C2 1.503(14)
C1 H1A 0.98
C1 H1B 0.98
C1 H1C 0.98
C2 N1 1.472(9)
C2 C3 1.562(15)
C2 H2 1.0
C3 H3A 0.98
C3 H3B 0.98
C3 H3C 0.98
C4 N1 1.351(10)
C4 C9 1.412(12)
C4 C5 1.459(10)
C5 C6 1.375(12)
C5 H5 0.95
C6 C7 1.369(13)
C6 H6 0.95
C7 C8 1.390(12)
C7 H7 0.95
C8 C9 1.382(12)
C8 H8 0.95
C9 H9 0.95
C10 O1 1.37(2)
C10 C11 1.416(18)
C10 H10A 0.99
C10 H10B 0.99
C11 C12 1.464(18)
C11 H11A 0.99
C11 H11B 0.99
C12 C13 1.487(16)
C12 H12A 0.99
C12 H12B 0.99
C13 O1 1.411(17)
C13 H13A 0.99
C13 H13B 0.99
C14 O2 1.424(14)
C14 C15 1.48(2)
C14 H14A 0.99
C14 H14B 0.99
C15 C16 1.42(3)
C15 H15A 0.99
C15 H15B 0.99
C16 C17 1.48(2)
C16 H16A 0.99
C16 H16B 0.99
C17 O2 1.398(12)
C17 H17A 0.99
C17 H17B 0.99
C18 C19 1.398(17)
C18 O3 1.419(18)
C18 H18A 0.99
C18 H18B 0.99
C19 C20 1.436(19)
C19 H19A 0.99
C19 H19B 0.99
C20 C21 1.492(14)
C20 H20A 0.99
C20 H20B 0.99
C21 O3 1.400(11)
C21 H21A 0.99
C21 H21B 0.99
Li1 O3 1.959(17)
Li1 O1 1.982(13)
Li1 N1 1.985(14)
Li1 O2 2.008(12)

loop_
_geom_torsion_atom_site_label_1
_geom_torsion_atom_site_label_2
_geom_torsion_atom_site_label_3
_geom_torsion_atom_site_label_4
_geom_torsion
N1 C4 C5 C6 -179.0(7)
C9 C4 C5 C6 0.0(10)
C4 C5 C6 C7 -0.1(12)
C5 C6 C7 C8 -0.4(12)
C6 C7 C8 C9 1.0(12)
C7 C8 C9 C4 -1.1(13)
N1 C4 C9 C8 179.4(8)
C5 C4 C9 C8 0.6(10)
O1 C10 C11 C12 6.(3)
C10 C11 C12 C13 -22.9(19)
C11 C12 C13 O1 32.6(11)
O2 C14 C15 C16 15.2(18)
C14 C15 C16 C17 4.(2)
C15 C16 C17 O2 -22.(2)
O3 C18 C19 C20 4.(3)
C18 C19 C20 C21 16.(2)
C19 C20 C21 O3 -30.9(14)
C9 C4 N1 C2 -2.3(11)
C5 C4 N1 C2 176.5(6)
C9 C4 N1 Li1 163.4(8)
C5 C4 N1 Li1 -17.8(11)
C1 C2 N1 C4 87.0(9)
C3 C2 N1 C4 -151.5(7)
C1 C2 N1 Li1 -79.3(11)
C3 C2 N1 Li1 42.3(10)
C11 C10 O1 C13 15.(3)
C11 C10 O1 Li1 -152.8(14)
C12 C13 O1 C10 -29.2(18)
C12 C13 O1 Li1 138.8(8)
C16 C17 O2 C14 31.5(15)
C16 C17 O2 Li1 -145.3(11)
C15 C14 O2 C17 -28.7(13)
C15 C14 O2 Li1 147.9(10)
C20 C21 O3 C18 33.(2)
C20 C21 O3 Li1 -133.8(10)
C19 C18 O3 C21 -24.(3)
C19 C18 O3 Li1 140.5(15)
